data_4314131
loop_
_publ_author_name
'Hyungphil Chun'
'Eckhard Bill'
'Thomas Weyherm\"uller'
'Karl Wieghardt'

_publ_section_title
;
 S =3/2 <--> S =1/2 Spin Crossover Behavior in Five-Coordinate Halido- and
 Pseudohalido-bis(o-iminobenzosemiquinonato)iron(III) Complexes
;
_journal_name_full 'Inorganic Chemistry'
_journal_page_first 5612
_journal_page_last 5620
_journal_paper_doi 10.1021/ic0301526
_journal_volume 42
_journal_year 2003
_chemical_formula_sum 'C40 H50 Br Fe N2 O2'
_chemical_formula_weight 726.58
_chemical_name_systematic
;
  ?
;
_space_group_IT_number 2
_symmetry_cell_setting triclinic
_symmetry_space_group_name_Hall '-P 1'
_symmetry_space_group_name_H-M 'P -1'
_atom_sites_solution_hydrogens geom
_atom_sites_solution_primary direct
_atom_sites_solution_secondary difmap
_audit_creation_method SHELXL-97
_cell_angle_alpha 74.77(1)
_cell_angle_beta 79.79(1)
_cell_angle_gamma 76.51(1)
_cell_formula_units_Z 2
_cell_length_a 10.7103(8)
_cell_length_b 13.1952(8)
_cell_length_c 14.0230(10)
_cell_measurement_temperature 100(2)
_cell_volume 1845.2(2)
_computing_cell_refinement 'DENZO, Nonius Collect Software'
_computing_data_collection 'DENZO, Nonius Collect Software'
_computing_data_reduction 'DENZO, Nonius Collect Software'
_computing_structure_refinement 'SHELXL-97 (Sheldrick, 1997)'
_computing_structure_solution 'SHELXS-97 (Sheldrick, 1990)'
_diffrn_ambient_temperature 100(2)
_diffrn_measured_fraction_theta_full 0.985
_diffrn_measured_fraction_theta_max 0.985
_diffrn_measurement_device_type 'Nonius Kappa-CCD'
_diffrn_measurement_method '385 images at 1.0 deg in \w and 10 sec.'
_diffrn_radiation_monochromator graphite
_diffrn_radiation_source 'rotating anode'
_diffrn_radiation_type MoK\a
_diffrn_radiation_wavelength 0.71073
_diffrn_reflns_av_R_equivalents 0.0596
_diffrn_reflns_av_sigmaI/netI 0.0624
_diffrn_reflns_limit_h_max 15
_diffrn_reflns_limit_h_min -11
_diffrn_reflns_limit_k_max 19
_diffrn_reflns_limit_k_min -19
_diffrn_reflns_limit_l_max 19
_diffrn_reflns_limit_l_min -20
_diffrn_reflns_number 18351
_diffrn_reflns_theta_full 30.99
_diffrn_reflns_theta_max 30.99
_diffrn_reflns_theta_min 3.03
_exptl_absorpt_coefficient_mu 1.527
_exptl_absorpt_correction_T_max 0.7808
_exptl_absorpt_correction_T_min 0.3614
_exptl_absorpt_correction_type 'Gaussian, face-indexed'
_exptl_crystal_colour black
_exptl_crystal_density_diffrn 1.308
_exptl_crystal_density_method 'not measured'
_exptl_crystal_description 'opaque parallelepiped'
_exptl_crystal_F_000 762
_exptl_crystal_size_max 0.68
_exptl_crystal_size_mid 0.43
_exptl_crystal_size_min 0.17
_refine_diff_density_max 0.931
_refine_diff_density_min -0.774
_refine_diff_density_rms 0.082
_refine_ls_extinction_method none
_refine_ls_goodness_of_fit_ref 1.039
_refine_ls_hydrogen_treatment mixed
_refine_ls_matrix_type full
_refine_ls_number_parameters 415
_refine_ls_number_reflns 11575
_refine_ls_number_restraints 0
_refine_ls_restrained_S_all 1.039
_refine_ls_R_factor_all 0.0496
_refine_ls_R_factor_gt 0.0424
_refine_ls_shift/su_max 0.002
_refine_ls_shift/su_mean 0.000
_refine_ls_structure_factor_coef Fsqd
_refine_ls_weighting_details 'w=1/[\s^2^(Fo^2^)+(0.0377P)^2^+1.3340P] where P=(Fo^2^+2Fc^2^)/3'
_refine_ls_weighting_scheme calc
_refine_ls_wR_factor_gt 0.1034
_refine_ls_wR_factor_ref 0.1091
_reflns_number_gt 10261
_reflns_number_total 11575
_reflns_threshold_expression >2sigma(I)
_cod_data_source_file ic0301526_3.cif
_cod_data_source_block 2b@100K
_cod_depositor_comments
;
The following automatic conversions were performed:

'_symmetry_cell_setting' value 'Triclinic' changed to 'triclinic'
according to the built-in table from CIF Core dictionary named
'cif_core.dic' version 2.4.1 from 2010-06-29.

Automatic conversion script
Id: cif_fix_values 1646 2011-03-28 12:23:43Z adriana 

The following automatic conversions were performed:

'_refine_ls_weighting_scheme' value 'calc
w=1/[\s^2^(Fo^2^)+(0.0377P)^2^+1.3340P] where P=(Fo^2^+2Fc^2^)/3' was
changed to 'calc'. New tag '_refine_ls_weighting_details' was
created. The value of the new tag was set to
'w=1/[\s^2^(Fo^2^)+(0.0377P)^2^+1.3340P] where P=(Fo^2^+2Fc^2^)/3'.

Automatic conversion script
Id: cif_fix_values 3143 2015-03-26 13:38:13Z robertas 
;
_cod_database_code 4314131

loop_
_symmetry_equiv_pos_as_xyz
'x, y, z'
'-x, -y, -z'

loop_
_atom_site_label
_atom_site_type_symbol
_atom_site_fract_x
_atom_site_fract_y
_atom_site_fract_z
_atom_site_U_iso_or_equiv
_atom_site_adp_type
_atom_site_occupancy
_atom_site_calc_flag
_atom_site_refinement_flags
_atom_site_disorder_assembly
_atom_site_disorder_group
Br1 Br 0.619278(16) 0.961390(15) 0.250007(13) 0.02205(6) Uani 1 d . . .
Fe1 Fe 0.39245(2) 1.025859(18) 0.262259(15) 0.01276(6) Uani 1 d . . .
N1 N 0.32134(13) 1.03746(11) 0.40508(9) 0.0140(2) Uani 1 d . . .
O1 O 0.30893(12) 0.90121(10) 0.30871(8) 0.0162(2) Uani 1 d . . .
C1 C 0.25730(15) 0.88195(13) 0.40086(11) 0.0141(3) Uani 1 d . . .
N2 N 0.33311(13) 1.05781(11) 0.12470(9) 0.0140(2) Uani 1 d . . .
O2 O 0.36876(12) 1.18198(9) 0.22461(8) 0.0157(2) Uani 1 d . . .
C2 C 0.25822(15) 0.95949(13) 0.45716(11) 0.0136(3) Uani 1 d . . .
C3 C 0.20225(16) 0.94477(13) 0.55857(11) 0.0150(3) Uani 1 d . . .
H3 H 0.2039 0.9951 0.5957 0.018 Uiso 1 calc R . .
C4 C 0.14605(15) 0.85806(13) 0.60243(11) 0.0150(3) Uani 1 d . . .
C5 C 0.14916(16) 0.78134(13) 0.54593(12) 0.0163(3) Uani 1 d . . .
H5 H 0.1112 0.7209 0.5781 0.020 Uiso 1 calc R . .
C6 C 0.20327(15) 0.78895(13) 0.44813(11) 0.0148(3) Uani 1 d . . .
C7 C 0.21062(17) 0.70204(14) 0.39223(12) 0.0177(3) Uani 1 d . . .
C8 C 0.35365(18) 0.65763(15) 0.35951(15) 0.0234(3) Uani 1 d . . .
H8A H 0.3590 0.6022 0.3233 0.035 Uiso 1 calc R . .
H8B H 0.3993 0.6266 0.4184 0.035 Uiso 1 calc R . .
H8C H 0.3937 0.7158 0.3160 0.035 Uiso 1 calc R . .
C9 C 0.1505(2) 0.60836(15) 0.45852(14) 0.0248(4) Uani 1 d . . .
H9A H 0.0602 0.6352 0.4822 0.037 Uiso 1 calc R . .
H9B H 0.1989 0.5748 0.5157 0.037 Uiso 1 calc R . .
H9C H 0.1542 0.5554 0.4199 0.037 Uiso 1 calc R . .
C10 C 0.13756(19) 0.74895(16) 0.30030(13) 0.0235(3) Uani 1 d . . .
H10A H 0.0464 0.7761 0.3216 0.035 Uiso 1 calc R . .
H10B H 0.1437 0.6929 0.2647 0.035 Uiso 1 calc R . .
H10C H 0.1760 0.8077 0.2561 0.035 Uiso 1 calc R . .
C11 C 0.08816(16) 0.83780(14) 0.71199(11) 0.0175(3) Uani 1 d . . .
C12 C -0.02976(19) 0.78557(19) 0.72984(14) 0.0281(4) Uani 1 d . . .
H12A H -0.0993 0.8354 0.6947 0.042 Uiso 1 calc R . .
H12B H -0.0595 0.7678 0.8014 0.042 Uiso 1 calc R . .
H12C H -0.0061 0.7200 0.7049 0.042 Uiso 1 calc R . .
C13 C 0.1925(2) 0.7642(2) 0.77363(14) 0.0342(5) Uani 1 d . . .
H13A H 0.2699 0.7958 0.7590 0.051 Uiso 1 calc R . .
H13B H 0.2141 0.6941 0.7568 0.051 Uiso 1 calc R . .
H13C H 0.1602 0.7555 0.8446 0.051 Uiso 1 calc R . .
C14 C 0.0450(2) 0.94256(19) 0.74715(15) 0.0342(5) Uani 1 d . . .
H14A H 0.1196 0.9765 0.7392 0.051 Uiso 1 calc R . .
H14B H 0.0086 0.9273 0.8175 0.051 Uiso 1 calc R . .
H14C H -0.0209 0.9910 0.7073 0.051 Uiso 1 calc R . .
C15 C 0.33054(16) 1.12246(13) 0.44623(11) 0.0145(3) Uani 1 d . . .
C16 C 0.45197(17) 1.14947(14) 0.43402(12) 0.0175(3) Uani 1 d . . .
H16 H 0.5247 1.1102 0.4008 0.021 Uiso 1 calc R . .
C17 C 0.46625(18) 1.23402(14) 0.47059(13) 0.0206(3) Uani 1 d . . .
H17 H 0.5490 1.2518 0.4631 0.025 Uiso 1 calc R . .
C18 C 0.35992(19) 1.29234(15) 0.51798(13) 0.0223(3) Uani 1 d . . .
H18 H 0.3700 1.3496 0.5433 0.027 Uiso 1 calc R . .
C19 C 0.23869(18) 1.26703(15) 0.52837(13) 0.0210(3) Uani 1 d . . .
H19 H 0.1659 1.3077 0.5603 0.025 Uiso 1 calc R . .
C20 C 0.22299(17) 1.18259(14) 0.49242(12) 0.0173(3) Uani 1 d . . .
H20 H 0.1398 1.1659 0.4992 0.021 Uiso 1 calc R . .
C21 C 0.33147(15) 1.22977(13) 0.13861(11) 0.0137(3) Uani 1 d . . .
C22 C 0.30712(15) 1.16235(13) 0.07992(11) 0.0138(3) Uani 1 d . . .
C23 C 0.26375(16) 1.21020(13) -0.01527(11) 0.0155(3) Uani 1 d . . .
H23 H 0.2496 1.1665 -0.0549 0.019 Uiso 1 calc R . .
C24 C 0.24253(16) 1.31923(13) -0.04940(11) 0.0156(3) Uani 1 d . . .
C25 C 0.26988(16) 1.38349(13) 0.00959(12) 0.0163(3) Uani 1 d . . .
H25 H 0.2569 1.4588 -0.0164 0.020 Uiso 1 calc R . .
C26 C 0.31368(16) 1.34334(13) 0.10119(11) 0.0147(3) Uani 1 d . . .
C27 C 0.34238(17) 1.41304(13) 0.16316(12) 0.0163(3) Uani 1 d . . .
C28 C 0.25141(18) 1.40326(14) 0.26180(12) 0.0198(3) Uani 1 d . . .
H28A H 0.2684 1.4496 0.3004 0.030 Uiso 1 calc R . .
H28B H 0.2665 1.3288 0.3001 0.030 Uiso 1 calc R . .
H28C H 0.1613 1.4252 0.2477 0.030 Uiso 1 calc R . .
C29 C 0.3228(2) 1.53138(14) 0.10845(13) 0.0235(3) Uani 1 d . . .
H29A H 0.3416 1.5735 0.1503 0.035 Uiso 1 calc R . .
H29B H 0.2329 1.5568 0.0942 0.035 Uiso 1 calc R . .
H29C H 0.3811 1.5396 0.0459 0.035 Uiso 1 calc R . .
C30 C 0.48331(18) 1.37686(15) 0.18607(13) 0.0221(3) Uani 1 d . . .
H30A H 0.5012 1.4232 0.2243 0.033 Uiso 1 calc R . .
H30B H 0.5418 1.3818 0.1235 0.033 Uiso 1 calc R . .
H30C H 0.4967 1.3026 0.2250 0.033 Uiso 1 calc R . .
C31 C 0.19439(17) 1.37516(14) -0.15033(12) 0.0183(3) Uani 1 d . . .
C32 C 0.0826(3) 1.4696(2) -0.13802(18) 0.0418(6) Uani 1 d . . .
H32A H 0.0107 1.4428 -0.0924 0.063 Uiso 1 calc R . .
H32B H 0.0536 1.5063 -0.2030 0.063 Uiso 1 calc R . .
H32C H 0.1123 1.5198 -0.1108 0.063 Uiso 1 calc R . .
C33 C 0.1430(3) 1.30110(18) -0.19404(16) 0.0353(5) Uani 1 d . . .
H33A H 0.0731 1.2729 -0.1470 0.053 Uiso 1 calc R . .
H33B H 0.2130 1.2416 -0.2064 0.053 Uiso 1 calc R . .
H33C H 0.1098 1.3412 -0.2569 0.053 Uiso 1 calc R . .
C34 C 0.3051(3) 1.4168(3) -0.22227(16) 0.0479(7) Uani 1 d . . .
H34A H 0.3357 1.4669 -0.1955 0.072 Uiso 1 calc R . .
H34B H 0.2748 1.4538 -0.2868 0.072 Uiso 1 calc R . .
H34C H 0.3762 1.3567 -0.2309 0.072 Uiso 1 calc R . .
C35 C 0.31363(15) 0.97735(13) 0.08213(11) 0.0139(3) Uani 1 d . . .
C36 C 0.41069(16) 0.88559(13) 0.08561(12) 0.0161(3) Uani 1 d . . .
H36 H 0.4868 0.8798 0.1143 0.019 Uiso 1 calc R . .
C37 C 0.39614(17) 0.80285(14) 0.04720(12) 0.0187(3) Uani 1 d . . .
H37 H 0.4630 0.7410 0.0486 0.022 Uiso 1 calc R . .
C38 C 0.28404(19) 0.81016(15) 0.00673(13) 0.0214(3) Uani 1 d . . .
H38 H 0.2742 0.7534 -0.0194 0.026 Uiso 1 calc R . .
C39 C 0.18689(18) 0.90017(15) 0.00459(13) 0.0219(3) Uani 1 d . . .
H39 H 0.1101 0.9048 -0.0227 0.026 Uiso 1 calc R . .
C40 C 0.20076(17) 0.98397(14) 0.04214(12) 0.0187(3) Uani 1 d . . .
H40 H 0.1336 1.0456 0.0406 0.022 Uiso 1 calc R . .

loop_
_atom_site_aniso_label
_atom_site_aniso_U_11
_atom_site_aniso_U_22
_atom_site_aniso_U_33
_atom_site_aniso_U_23
_atom_site_aniso_U_13
_atom_site_aniso_U_12
Br1 0.01679(8) 0.02661(10) 0.02362(9) -0.00998(7) -0.00404(6) -0.00009(6)
Fe1 0.01615(11) 0.01261(11) 0.00996(10) -0.00342(7) -0.00237(7) -0.00223(8)
N1 0.0163(6) 0.0150(6) 0.0116(5) -0.0043(4) -0.0028(4) -0.0025(5)
O1 0.0220(6) 0.0170(5) 0.0115(5) -0.0056(4) -0.0007(4) -0.0057(4)
C1 0.0156(6) 0.0155(7) 0.0118(6) -0.0044(5) -0.0030(5) -0.0023(5)
N2 0.0179(6) 0.0128(6) 0.0125(5) -0.0051(4) -0.0027(4) -0.0022(5)
O2 0.0227(6) 0.0128(5) 0.0123(5) -0.0029(4) -0.0052(4) -0.0023(4)
C2 0.0158(6) 0.0144(7) 0.0109(6) -0.0041(5) -0.0028(5) -0.0014(5)
C3 0.0173(7) 0.0175(7) 0.0116(6) -0.0053(5) -0.0025(5) -0.0032(5)
C4 0.0153(6) 0.0177(7) 0.0121(6) -0.0044(5) -0.0026(5) -0.0014(5)
C5 0.0175(7) 0.0166(7) 0.0153(6) -0.0048(5) -0.0009(5) -0.0040(6)
C6 0.0155(6) 0.0163(7) 0.0142(6) -0.0053(5) -0.0024(5) -0.0038(5)
C7 0.0199(7) 0.0172(7) 0.0187(7) -0.0080(6) -0.0006(6) -0.0060(6)
C8 0.0213(8) 0.0221(8) 0.0296(9) -0.0146(7) 0.0012(7) -0.0033(6)
C9 0.0301(9) 0.0216(9) 0.0260(8) -0.0103(7) 0.0018(7) -0.0102(7)
C10 0.0285(9) 0.0261(9) 0.0218(8) -0.0102(7) -0.0065(7) -0.0090(7)
C11 0.0169(7) 0.0230(8) 0.0120(6) -0.0041(5) -0.0002(5) -0.0041(6)
C12 0.0225(8) 0.0452(12) 0.0193(8) -0.0098(8) 0.0030(6) -0.0139(8)
C13 0.0259(9) 0.0503(14) 0.0184(8) 0.0005(8) -0.0062(7) 0.0012(9)
C14 0.0454(12) 0.0356(11) 0.0236(9) -0.0164(8) 0.0125(8) -0.0135(10)
C15 0.0179(7) 0.0143(7) 0.0119(6) -0.0035(5) -0.0051(5) -0.0017(5)
C16 0.0206(7) 0.0177(7) 0.0165(7) -0.0060(6) -0.0061(6) -0.0030(6)
C17 0.0244(8) 0.0182(8) 0.0230(8) -0.0064(6) -0.0095(6) -0.0048(6)
C18 0.0314(9) 0.0190(8) 0.0212(7) -0.0093(6) -0.0100(7) -0.0033(7)
C19 0.0263(8) 0.0198(8) 0.0178(7) -0.0091(6) -0.0047(6) 0.0009(6)
C20 0.0204(7) 0.0180(7) 0.0143(6) -0.0057(5) -0.0032(5) -0.0022(6)
C21 0.0156(6) 0.0143(7) 0.0119(6) -0.0045(5) -0.0025(5) -0.0019(5)
C22 0.0157(6) 0.0140(7) 0.0127(6) -0.0050(5) -0.0025(5) -0.0020(5)
C23 0.0193(7) 0.0156(7) 0.0126(6) -0.0049(5) -0.0037(5) -0.0022(6)
C24 0.0176(7) 0.0164(7) 0.0131(6) -0.0041(5) -0.0047(5) -0.0012(5)
C25 0.0200(7) 0.0143(7) 0.0148(6) -0.0034(5) -0.0036(5) -0.0021(6)
C26 0.0179(7) 0.0132(7) 0.0134(6) -0.0044(5) -0.0021(5) -0.0022(5)
C27 0.0224(7) 0.0133(7) 0.0147(6) -0.0046(5) -0.0033(5) -0.0043(6)
C28 0.0271(8) 0.0182(8) 0.0154(7) -0.0077(6) -0.0007(6) -0.0042(6)
C29 0.0381(10) 0.0148(8) 0.0189(7) -0.0032(6) -0.0051(7) -0.0074(7)
C30 0.0250(8) 0.0232(8) 0.0215(8) -0.0061(6) -0.0051(6) -0.0087(7)
C31 0.0222(7) 0.0177(7) 0.0149(6) -0.0036(6) -0.0074(6) -0.0005(6)
C32 0.0501(14) 0.0367(12) 0.0365(11) -0.0148(9) -0.0267(10) 0.0184(10)
C33 0.0558(14) 0.0258(10) 0.0298(10) -0.0037(8) -0.0272(10) -0.0056(9)
C34 0.0399(13) 0.083(2) 0.0178(9) 0.0091(10) -0.0071(8) -0.0265(14)
C35 0.0169(7) 0.0139(7) 0.0114(6) -0.0047(5) -0.0014(5) -0.0023(5)
C36 0.0190(7) 0.0141(7) 0.0160(6) -0.0058(5) -0.0027(5) -0.0016(6)
C37 0.0227(8) 0.0154(7) 0.0190(7) -0.0074(6) -0.0028(6) -0.0018(6)
C38 0.0302(9) 0.0193(8) 0.0190(7) -0.0074(6) -0.0053(6) -0.0082(7)
C39 0.0248(8) 0.0223(8) 0.0231(8) -0.0082(6) -0.0084(6) -0.0061(7)
C40 0.0195(7) 0.0188(8) 0.0199(7) -0.0071(6) -0.0055(6) -0.0024(6)

loop_
_atom_type_symbol
_atom_type_description
_atom_type_scat_dispersion_real
_atom_type_scat_dispersion_imag
_atom_type_scat_source
C C 0.0033 0.0016 'International Tables Vol C Tables 4.2.6.8 and 6.1.1.4'
H H 0.0000 0.0000 'International Tables Vol C Tables 4.2.6.8 and 6.1.1.4'
N N 0.0061 0.0033 'International Tables Vol C Tables 4.2.6.8 and 6.1.1.4'
O O 0.0106 0.0060 'International Tables Vol C Tables 4.2.6.8 and 6.1.1.4'
Fe Fe 0.3463 0.8444 'International Tables Vol C Tables 4.2.6.8 and 6.1.1.4'
Br Br -0.2901 2.4595 'International Tables Vol C Tables 4.2.6.8 and 6.1.1.4'

loop_
_geom_angle_atom_site_label_1
_geom_angle_atom_site_label_2
_geom_angle_atom_site_label_3
_geom_angle
_geom_angle_site_symmetry_1
_geom_angle_site_symmetry_3
_geom_angle_publ_flag
O2 Fe1 O1 146.68(5) . . ?
O2 Fe1 N1 88.28(5) . . ?
O1 Fe1 N1 79.22(5) . . ?
O2 Fe1 N2 79.02(5) . . ?
O1 Fe1 N2 91.25(5) . . ?
N1 Fe1 N2 140.63(6) . . ?
O2 Fe1 Br1 105.72(4) . . ?
O1 Fe1 Br1 107.58(4) . . ?
N1 Fe1 Br1 109.97(4) . . ?
N2 Fe1 Br1 109.33(4) . . ?
C2 N1 C15 121.55(13) . . ?
C2 N1 Fe1 114.26(10) . . ?
C15 N1 Fe1 124.12(10) . . ?
C1 O1 Fe1 116.88(10) . . ?
O1 C1 C6 123.46(14) . . ?
O1 C1 C2 116.61(14) . . ?
C6 C1 C2 119.92(13) . . ?
C22 N2 C35 122.36(13) . . ?
C22 N2 Fe1 114.42(10) . . ?
C35 N2 Fe1 123.13(10) . . ?
C21 O2 Fe1 117.37(10) . . ?
N1 C2 C3 126.93(14) . . ?
N1 C2 C1 112.87(13) . . ?
C3 C2 C1 120.10(14) . . ?
C4 C3 C2 119.86(14) . . ?
C3 C4 C5 118.92(14) . . ?
C3 C4 C11 121.42(14) . . ?
C5 C4 C11 119.54(14) . . ?
C6 C5 C4 124.67(15) . . ?
C5 C6 C1 116.46(14) . . ?
C5 C6 C7 122.87(14) . . ?
C1 C6 C7 120.64(13) . . ?
C6 C7 C9 111.56(13) . . ?
C6 C7 C10 110.14(14) . . ?
C9 C7 C10 108.21(14) . . ?
C6 C7 C8 109.08(13) . . ?
C9 C7 C8 107.99(15) . . ?
C10 C7 C8 109.83(14) . . ?
C13 C11 C12 109.60(17) . . ?
C13 C11 C4 108.01(14) . . ?
C12 C11 C4 111.66(13) . . ?
C13 C11 C14 108.77(17) . . ?
C12 C11 C14 107.58(16) . . ?
C4 C11 C14 111.18(15) . . ?
C16 C15 C20 119.83(15) . . ?
C16 C15 N1 117.36(14) . . ?
C20 C15 N1 122.70(14) . . ?
C17 C16 C15 119.94(16) . . ?
C18 C17 C16 120.13(17) . . ?
C17 C18 C19 120.00(16) . . ?
C18 C19 C20 120.51(16) . . ?
C19 C20 C15 119.55(16) . . ?
O2 C21 C26 122.88(13) . . ?
O2 C21 C22 116.64(14) . . ?
C26 C21 C22 120.47(13) . . ?
N2 C22 C23 127.94(14) . . ?
N2 C22 C21 112.51(13) . . ?
C23 C22 C21 119.53(14) . . ?
C24 C23 C22 119.86(14) . . ?
C23 C24 C25 119.20(14) . . ?
C23 C24 C31 122.19(14) . . ?
C25 C24 C31 118.58(14) . . ?
C26 C25 C24 124.37(15) . . ?
C25 C26 C21 116.51(14) . . ?
C25 C26 C27 123.70(14) . . ?
C21 C26 C27 119.79(13) . . ?
C26 C27 C29 111.76(13) . . ?
C26 C27 C30 110.19(14) . . ?
C29 C27 C30 107.93(14) . . ?
C26 C27 C28 109.75(13) . . ?
C29 C27 C28 108.11(14) . . ?
C30 C27 C28 109.03(14) . . ?
C34 C31 C33 109.49(18) . . ?
C34 C31 C24 108.89(15) . . ?
C33 C31 C24 112.47(15) . . ?
C34 C31 C32 109.3(2) . . ?
C33 C31 C32 106.99(18) . . ?
C24 C31 C32 109.66(14) . . ?
C36 C35 C40 119.56(14) . . ?
C36 C35 N2 117.24(14) . . ?
C40 C35 N2 123.13(15) . . ?
C37 C36 C35 120.04(15) . . ?
C36 C37 C38 120.17(16) . . ?
C39 C38 C37 119.92(15) . . ?
C38 C39 C40 120.44(16) . . ?
C39 C40 C35 119.84(16) . . ?

loop_
_geom_bond_atom_site_label_1
_geom_bond_atom_site_label_2
_geom_bond_distance
_geom_bond_site_symmetry_2
_geom_bond_publ_flag
Br1 Fe1 2.3706(4) . ?
Fe1 O2 1.9542(12) . ?
Fe1 O1 1.9613(12) . ?
Fe1 N1 2.0446(13) . ?
Fe1 N2 2.0457(13) . ?
N1 C2 1.343(2) . ?
N1 C15 1.419(2) . ?
O1 C1 1.2960(18) . ?
C1 C6 1.431(2) . ?
C1 C2 1.450(2) . ?
N2 C22 1.343(2) . ?
N2 C35 1.4168(19) . ?
O2 C21 1.2905(18) . ?
C2 C3 1.423(2) . ?
C3 C4 1.367(2) . ?
C4 C5 1.432(2) . ?
C4 C11 1.530(2) . ?
C5 C6 1.378(2) . ?
C6 C7 1.531(2) . ?
C7 C9 1.537(2) . ?
C7 C10 1.539(2) . ?
C7 C8 1.541(3) . ?
C11 C13 1.528(3) . ?
C11 C12 1.528(3) . ?
C11 C14 1.532(3) . ?
C15 C16 1.397(2) . ?
C15 C20 1.398(2) . ?
C16 C17 1.392(2) . ?
C17 C18 1.386(3) . ?
C18 C19 1.389(3) . ?
C19 C20 1.391(2) . ?
C21 C26 1.431(2) . ?
C21 C22 1.451(2) . ?
C22 C23 1.427(2) . ?
C23 C24 1.369(2) . ?
C24 C25 1.435(2) . ?
C24 C31 1.532(2) . ?
C25 C26 1.375(2) . ?
C26 C27 1.530(2) . ?
C27 C29 1.532(2) . ?
C27 C30 1.538(3) . ?
C27 C28 1.538(2) . ?
C31 C34 1.522(3) . ?
C31 C33 1.523(3) . ?
C31 C32 1.536(3) . ?
C35 C36 1.396(2) . ?
C35 C40 1.396(2) . ?
C36 C37 1.387(2) . ?
C37 C38 1.390(2) . ?
C38 C39 1.382(3) . ?
C39 C40 1.390(2) . ?
